data_1552778
loop_
_publ_author_name
'MIBU, Takuto'
'SUENAGA, Yusaku'
'OKUBO, Takashi'
'MAEKAWA, Masahiko'
'KURODA-SOWA, Takayoshi'

_publ_section_title
;
 Crystal Structure of a Dinuclear Co Complex with Doubly Bridged
 Fluorides: Di-\m-fluoride
 Bis{(2-pyridylmethyl)bis(2-quinolylmethyl)amine} Dicobalt(II)
 Bis(tetrafluoroborate),
 [Co&lt;sub&gt;2&lt;/sub&gt;(\m-F)&lt;sub&gt;2&lt;/sub&gt;(pbqa)&lt;sub&gt;2&lt;/sub&gt;](BF&lt;sub&gt;4&lt;/sub&gt;)&lt;sub&gt;2&lt;/sub&gt;
;
_journal_issue 0
_journal_name_full 'X-ray Structure Analysis Online'
_journal_page_first 61
_journal_paper_doi 10.2116/xraystruct.35.61
_journal_volume 35
_journal_year 2019
_chemical_formula_moiety 'C4 H10 O, C H4 O, C52 H44 Co2 F2 N8, 2(B F4)'
_chemical_formula_sum 'C57 H58 B2 Co2 F10 N8 O2'
_chemical_formula_weight 1216.59
_space_group_crystal_system monoclinic
_space_group_IT_number 15
_space_group_name_Hall '-C 2yc'
_space_group_name_H-M_alt 'C 1 2/c 1'
_atom_sites_solution_hydrogens geom
_audit_creation_date 2019-08-09
_audit_creation_method
;
Olex2 1.2
(compiled 2018.05.29 svn.r3508 for OlexSys, GUI svn.r5506)
;
_cell_angle_alpha 90
_cell_angle_beta 109.439(4)
_cell_angle_gamma 90
_cell_formula_units_Z 4
_cell_length_a 24.9600(9)
_cell_length_b 11.1533(3)
_cell_length_c 20.0575(6)
_cell_measurement_reflns_used 11380
_cell_measurement_temperature 100.15
_cell_measurement_theta_max 31.5100
_cell_measurement_theta_min 2.7330
_cell_volume 5265.4(3)
_computing_cell_refinement 'CrysAlisPro 1.171.39.20a (Rigaku OD, 2015)'
_computing_data_collection 'CrysAlisPro 1.171.39.20a (Rigaku OD, 2015)'
_computing_data_reduction 'CrysAlisPro 1.171.39.20a (Rigaku OD, 2015)'
_computing_molecular_graphics 'Olex2 (Dolomanov et al., 2009)'
_computing_publication_material 'Olex2 (Dolomanov et al., 2009)'
_computing_structure_refinement 'ShelXL (Sheldrick, 2015)'
_diffrn_ambient_temperature 100.15
_diffrn_detector 'CCD plate'
_diffrn_measured_fraction_theta_full 0.999
_diffrn_measured_fraction_theta_max 0.914
_diffrn_measurement_details
;
List of Runs (angles in degrees, time in seconds):

  # Type    Start    End  Width  t~exp~   \w     \q     \k     \f   Frames
--------------------------------------------------------------------------
  1  \w    -26.00  46.00   0.50   15.37    --    0.10  77.00-180.00  144
  2  \w     20.00  58.00   0.50   15.37    --    0.10  38.00  30.00   76
  3  \w     45.00  87.00   0.50   15.37    --    0.10  38.00 -90.00   84
  4  \w    -17.00  24.00   0.50   15.37    --    0.10  57.00 -60.00   82
  5  \w    -15.00  45.00   0.50   15.37    --    0.10  57.00  60.00  120
  6  \w     21.00  46.00   0.50   15.37    --    0.10  77.00-150.00   50
  7  \w     -1.00  26.00   0.50   15.37    --    0.10  77.00 -60.00   54
;
_diffrn_measurement_device 'four-circle diffractometer'
_diffrn_measurement_device_type 'XtaLAB Pro: Kappa single'
_diffrn_measurement_method '\w scans'
_diffrn_orient_matrix_type 'CrysAlisPro convention (1999,Acta A55,543-557)'
_diffrn_orient_matrix_UB_11 0.0030025000
_diffrn_orient_matrix_UB_12 -0.0630963000
_diffrn_orient_matrix_UB_13 0.0047725000
_diffrn_orient_matrix_UB_21 0.0128023000
_diffrn_orient_matrix_UB_22 0.0083762000
_diffrn_orient_matrix_UB_23 0.0370310000
_diffrn_orient_matrix_UB_31 -0.0271130000
_diffrn_orient_matrix_UB_32 -0.0029466000
_diffrn_orient_matrix_UB_33 0.0040384000
_diffrn_radiation_monochromator graphite
_diffrn_radiation_probe x-ray
_diffrn_radiation_type MoK\a
_diffrn_radiation_wavelength 0.71073
_diffrn_reflns_av_R_equivalents 0.0317
_diffrn_reflns_av_unetI/netI 0.0244
_diffrn_reflns_Laue_measured_fraction_full 0.999
_diffrn_reflns_Laue_measured_fraction_max 0.914
_diffrn_reflns_limit_h_max 36
_diffrn_reflns_limit_h_min -36
_diffrn_reflns_limit_k_max 15
_diffrn_reflns_limit_k_min -16
_diffrn_reflns_limit_l_max 29
_diffrn_reflns_limit_l_min -29
_diffrn_reflns_number 38468
_diffrn_reflns_point_group_measured_fraction_full 0.999
_diffrn_reflns_point_group_measured_fraction_max 0.914
_diffrn_reflns_theta_full 27.500
_diffrn_reflns_theta_max 31.345
_diffrn_reflns_theta_min 3.062
_diffrn_source 'fine-focus sealed X-ray tube'
_diffrn_source_type 'Enhance (Mo) X-ray Source'
_exptl_absorpt_coefficient_mu 0.719
_exptl_absorpt_correction_T_max 1.00000
_exptl_absorpt_correction_T_min 0.54212
_exptl_absorpt_correction_type multi-scan
_exptl_absorpt_process_details
'CrysAlisPro 1.171.39.20a (Rigaku Oxford Diffraction, 2015) Empirical absorption correction using spherical harmonics, implemented in SCALE3 ABSPACK scaling algorithm.'
_exptl_crystal_colour brown
_exptl_crystal_density_diffrn 1.535
_exptl_crystal_F_000 2504
_exptl_crystal_size_max 0.400
_exptl_crystal_size_mid 0.200
_exptl_crystal_size_min 0.200
_refine_diff_density_max 0.931
_refine_diff_density_min -0.311
_refine_diff_density_rms 0.067
_refine_ls_extinction_method none
_refine_ls_goodness_of_fit_ref 1.131
_refine_ls_hydrogen_treatment constr
_refine_ls_matrix_type full
_refine_ls_number_parameters 447
_refine_ls_number_reflns 7897
_refine_ls_number_restraints 42
_refine_ls_restrained_S_all 1.129
_refine_ls_R_factor_all 0.0451
_refine_ls_R_factor_gt 0.0403
_refine_ls_shift/su_max 0.003
_refine_ls_shift/su_mean 0.000
_refine_ls_structure_factor_coef Fsqd
_refine_ls_weighting_details 'w=1/[\s^2^(Fo^2^)+(0.0368P)^2^+9.8364P] where P=(Fo^2^+2Fc^2^)/3'
_refine_ls_weighting_scheme calc
_refine_ls_wR_factor_gt 0.0998
_refine_ls_wR_factor_ref 0.1018
_reflns_Friedel_coverage 0.000
_reflns_number_gt 7176
_reflns_number_total 7897
_reflns_threshold_expression 'I > 2\s(I)'
_cod_data_source_file 35_61_1.txt
_cod_data_source_block m4-8-co2myu-fpbqabf430c-2
_cod_database_code 1552778
_shelx_shelxl_version_number 2017/1
_chemical_oxdiff_formula 'C H N B F Co O'
_shelx_space_group_comment
;
The symmetry employed for this shelxl refinement is uniquely defined
by the following loop, which should always be used as a source of
symmetry information in preference to the above space-group names.
They are only intended as comments.
;
_exptl_absorpt_special_details block
_reflns_odcompleteness_completeness 99.78
_reflns_odcompleteness_iscentric 1
_reflns_odcompleteness_theta 27.42
_olex2_refinement_description
;
1. Fixed Uiso
 At 1.2 times of:
  All C(H) groups, All C(H,H) groups
 At 1.5 times of:
  All C(H,H,H) groups, All O(H) groups
2. Restrained distances
 B1A-F2A \\sim B1A-F3A \\sim B1A-F4A \\sim B1A-F5A
 with sigma of 0.02
 F2A-F3A \\sim F2A-F4A \\sim F2A-F5A \\sim F3A-F4A \\sim F3A-F5A \\sim F4A-F5A
 with sigma of 0.02
 B1B-F2B \\sim B1B-F3B \\sim B1B-F4B \\sim B1B-F5B
 with sigma of 0.02
 F2B-F3B \\sim F2B-F4B \\sim F2B-F5B \\sim F3B-F4B \\sim F3B-F5B \\sim F4B-F5B
 with sigma of 0.02
3. Others
 Sof(B1B)=Sof(F2B)=Sof(F3B)=Sof(F4B)=Sof(F5B)=1-FVAR(1)
 Sof(B1A)=Sof(F2A)=Sof(F3A)=Sof(F4A)=Sof(F5A)=FVAR(1)
 Fixed Sof: O1(0.5) C28(0.5) H28A(0.5) H28B(0.5) C30(0.5) H30A(0.5) H30B(0.5)
 H30C(0.5) C29(0.5) H29A(0.5) H29B(0.5) C27(0.5) H27A(0.5) H27B(0.5) H27C(0.5)
 O2(0.5) H2(0.5) C31(0.5) H31A(0.5) H31B(0.5) H31C(0.5)
4.a Secondary CH2 refined with riding coordinates:
 C28(H28A,H28B), C29(H29A,H29B), C1(H1A,H1B), C7(H7A,H7B), C17(H17A,H17B)
4.b Aromatic/amide H refined with riding coordinates:
 C3(H3), C4(H4), C5(H5), C6(H6), C9(H9), C10(H10), C12(H12), C13(H13),
 C14(H14), C15(H15), C19(H19), C20(H20), C22(H22), C23(H23), C24(H24), C25(H25)
4.c Idealised Me refined as rotating group:
 C30(H30A,H30B,H30C), C27(H27A,H27B,H27C), C31(H31A,H31B,H31C)
4.d Idealised tetrahedral OH refined as rotating group:
 O2(H2)
;
_olex2_submission_special_instructions 'No special instructions were received'
_oxdiff_exptl_absorpt_empirical_details
;
Empirical correction (ABSPACK) includes:
- Absorption correction using spherical harmonics
- Frame scaling
;
_oxdiff_exptl_absorpt_empirical_full_max 1.751
_oxdiff_exptl_absorpt_empirical_full_min 0.587

loop_
_space_group_symop_operation_xyz
'x, y, z'
'-x, y, -z+1/2'
'x+1/2, y+1/2, z'
'-x+1/2, y+1/2, -z+1/2'
'-x, -y, -z'
'x, -y, z-1/2'
'-x+1/2, -y+1/2, -z'
'x+1/2, -y+1/2, z-1/2'

loop_
_atom_site_label
_atom_site_type_symbol
_atom_site_fract_x
_atom_site_fract_y
_atom_site_fract_z
_atom_site_U_iso_or_equiv
_atom_site_adp_type
_atom_site_occupancy
_atom_site_site_symmetry_order
_atom_site_calc_flag
_atom_site_refinement_flags_posn
_atom_site_refinement_flags_occupancy
_atom_site_disorder_assembly
_atom_site_disorder_group
O1 O 0.54779(11) 0.3203(3) 0.68561(14) 0.0294(5) Uani 0.5 1 d . P A -1
C28 C 0.5521(2) 0.2921(5) 0.6179(3) 0.0369(10) Uani 0.5 1 d . P A -1
H28A H 0.515646 0.309393 0.580106 0.044 Uiso 0.5 1 calc R P A -1
H28B H 0.560983 0.206028 0.615685 0.044 Uiso 0.5 1 calc R P A -1
C30 C 0.50015(18) 0.2866(4) 0.7683(2) 0.0285(8) Uani 0.5 1 d . P A -1
H30A H 0.537168 0.268650 0.803598 0.043 Uiso 0.5 1 calc GR P A -1
H30B H 0.470746 0.238143 0.777738 0.043 Uiso 0.5 1 calc GR P A -1
H30C H 0.491471 0.371891 0.770726 0.043 Uiso 0.5 1 calc GR P A -1
C29 C 0.50179(16) 0.2580(4) 0.6961(3) 0.0316(8) Uani 0.5 1 d . P A -1
H29A H 0.506604 0.170631 0.691623 0.038 Uiso 0.5 1 calc R P A -1
H29B H 0.465675 0.282589 0.659815 0.038 Uiso 0.5 1 calc R P A -1
C27 C 0.5995(3) 0.3693(6) 0.6082(3) 0.0453(14) Uani 0.5 1 d . P A -1
H27A H 0.594233 0.452758 0.619946 0.068 Uiso 0.5 1 calc GR P A -1
H27B H 0.598288 0.364431 0.558928 0.068 Uiso 0.5 1 calc GR P A -1
H27C H 0.636316 0.340120 0.639421 0.068 Uiso 0.5 1 calc GR P A -1
O2 O 0.60418(18) 0.3244(4) 0.6313(2) 0.0450(9) Uani 0.5 1 d . P A 1
H2 H 0.594142 0.384560 0.649396 0.068 Uiso 0.5 1 calc GR P A 1
C31 C 0.5552(2) 0.2634(5) 0.5871(3) 0.0430(11) Uani 0.5 1 d . P A 1
H31A H 0.521025 0.301520 0.591066 0.065 Uiso 0.5 1 calc GR P A 1
H31B H 0.556557 0.179392 0.601837 0.065 Uiso 0.5 1 calc GR P A 1
H31C H 0.554320 0.267360 0.537932 0.065 Uiso 0.5 1 calc GR P A 1
Co1 Co 0.79344(2) 0.82576(2) 0.55657(2) 0.01424(6) Uani 1 1 d . . . .
F1 F 0.78359(4) 0.76158(8) 0.46135(5) 0.01673(18) Uani 1 1 d . . . .
N1 N 0.79177(5) 0.88364(12) 0.65738(7) 0.0172(2) Uani 1 1 d . . . .
N2 N 0.86811(5) 0.92836(12) 0.58464(7) 0.0168(2) Uani 1 1 d . . . .
N3 N 0.84216(5) 0.68478(12) 0.62545(7) 0.0174(2) Uani 1 1 d . . . .
N4 N 0.74676(6) 0.99260(12) 0.52854(7) 0.0188(3) Uani 1 1 d . . . .
C1 C 0.84381(7) 0.95503(15) 0.69297(8) 0.0184(3) Uani 1 1 d . . . .
H1A H 0.867285 0.910668 0.735387 0.022 Uiso 1 1 calc R . . .
H1B H 0.832323 1.031567 0.709265 0.022 Uiso 1 1 calc R . . .
C2 C 0.88012(6) 0.98302(14) 0.64771(8) 0.0165(3) Uani 1 1 d . . . .
C3 C 0.92590(7) 1.06135(16) 0.67319(9) 0.0241(3) Uani 1 1 d . . . .
H3 H 0.933676 1.099038 0.717893 0.029 Uiso 1 1 calc R . . .
C4 C 0.95979(7) 1.08327(18) 0.63229(11) 0.0295(4) Uani 1 1 d . . . .
H4 H 0.990906 1.137234 0.648241 0.035 Uiso 1 1 calc R . . .
C5 C 0.94783(8) 1.02540(18) 0.56744(10) 0.0280(4) Uani 1 1 d . . . .
H5 H 0.970946 1.038447 0.538866 0.034 Uiso 1 1 calc R . . .
C6 C 0.90167(7) 0.94844(16) 0.54525(9) 0.0228(3) Uani 1 1 d . . . .
H6 H 0.893455 0.908762 0.501063 0.027 Uiso 1 1 calc R . . .
C7 C 0.73878(7) 0.95334(18) 0.64360(9) 0.0251(3) Uani 1 1 d . . . .
H7A H 0.742479 1.006419 0.684458 0.030 Uiso 1 1 calc R . . .
H7B H 0.706862 0.897536 0.638790 0.030 Uiso 1 1 calc R . . .
C8 C 0.72546(7) 1.02837(15) 0.57751(9) 0.0225(3) Uani 1 1 d . . . .
C9 C 0.68912(7) 1.12908(18) 0.56762(12) 0.0308(4) Uani 1 1 d . . . .
H9 H 0.674873 1.153386 0.603925 0.037 Uiso 1 1 calc R . . .
C10 C 0.67472(8) 1.19107(17) 0.50525(13) 0.0347(5) Uani 1 1 d . . . .
H10 H 0.649376 1.257183 0.497382 0.042 Uiso 1 1 calc R . . .
C11 C 0.69758(7) 1.15654(16) 0.45285(11) 0.0293(4) Uani 1 1 d . . . .
C12 C 0.68546(9) 1.21641(19) 0.38664(13) 0.0394(5) Uani 1 1 d . . . .
H12 H 0.659990 1.282494 0.376135 0.047 Uiso 1 1 calc R . . .
C13 C 0.70957(9) 1.18097(19) 0.33813(12) 0.0397(5) Uani 1 1 d . . . .
H13 H 0.700688 1.221789 0.294211 0.048 Uiso 1 1 calc R . . .
C14 C 0.74770(9) 1.08365(18) 0.35324(10) 0.0334(4) Uani 1 1 d . . . .
H14 H 0.764986 1.060185 0.319639 0.040 Uiso 1 1 calc R . . .
C15 C 0.76027(8) 1.02202(16) 0.41618(9) 0.0254(3) Uani 1 1 d . . . .
H15 H 0.785997 0.956419 0.425707 0.031 Uiso 1 1 calc R . . .
C16 C 0.73470(7) 1.05672(15) 0.46671(9) 0.0224(3) Uani 1 1 d . . . .
C17 C 0.79080(7) 0.77131(16) 0.69644(8) 0.0219(3) Uani 1 1 d . . . .
H17A H 0.752354 0.735450 0.678609 0.026 Uiso 1 1 calc R . . .
H17B H 0.799614 0.789408 0.747289 0.026 Uiso 1 1 calc R . . .
C18 C 0.83371(7) 0.68326(15) 0.68725(8) 0.0199(3) Uani 1 1 d . . . .
C19 C 0.86096(8) 0.60108(17) 0.74147(9) 0.0256(3) Uani 1 1 d . . . .
H19 H 0.853825 0.603108 0.785121 0.031 Uiso 1 1 calc R . . .
C20 C 0.89764(8) 0.51870(17) 0.73063(9) 0.0280(4) Uani 1 1 d . . . .
H20 H 0.915352 0.461305 0.766125 0.034 Uiso 1 1 calc R . . .
C21 C 0.90909(7) 0.51939(16) 0.66621(9) 0.0245(3) Uani 1 1 d . . . .
C22 C 0.94795(8) 0.43960(18) 0.65181(11) 0.0320(4) Uani 1 1 d . . . .
H22 H 0.966484 0.380459 0.685736 0.038 Uiso 1 1 calc R . . .
C23 C 0.95910(8) 0.44660(19) 0.58976(12) 0.0343(4) Uani 1 1 d . . . .
H23 H 0.985684 0.393273 0.580994 0.041 Uiso 1 1 calc R . . .
C24 C 0.93111(8) 0.53318(18) 0.53856(10) 0.0286(4) Uani 1 1 d . . . .
H24 H 0.939370 0.538032 0.495698 0.034 Uiso 1 1 calc R . . .
C25 C 0.89206(7) 0.61058(16) 0.54991(9) 0.0224(3) Uani 1 1 d . . . .
H25 H 0.872964 0.667248 0.514645 0.027 Uiso 1 1 calc R . . .
C26 C 0.88048(6) 0.60547(14) 0.61411(8) 0.0190(3) Uani 1 1 d . . . .
B1A B 0.60234(17) 0.7467(5) 0.6462(2) 0.0283(8) Uani 0.559(3) 1 d D P B 2
F2A F 0.56706(11) 0.6943(3) 0.58443(12) 0.0480(8) Uani 0.559(3) 1 d D P B 2
F3A F 0.65209(19) 0.6830(5) 0.6738(3) 0.0497(12) Uani 0.559(3) 1 d D P B 2
F4A F 0.5737(3) 0.7489(5) 0.6956(4) 0.0321(10) Uani 0.559(3) 1 d D P B 2
F5A F 0.61485(10) 0.8642(2) 0.63296(14) 0.0440(7) Uani 0.559(3) 1 d D P B 2
B1B B 0.6115(2) 0.6836(6) 0.6488(2) 0.0255(10) Uani 0.441(3) 1 d D P B 3
F2B F 0.6675(2) 0.6550(5) 0.6846(3) 0.0368(11) Uani 0.441(3) 1 d D P B 3
F3B F 0.60882(17) 0.7747(4) 0.6016(2) 0.0554(12) Uani 0.441(3) 1 d D P B 3
F4B F 0.58390(12) 0.5826(3) 0.61310(16) 0.0415(9) Uani 0.441(3) 1 d D P B 3
F5B F 0.5858(3) 0.7202(7) 0.6978(4) 0.0343(15) Uani 0.441(3) 1 d D P B 3

loop_
_atom_site_aniso_label
_atom_site_aniso_U_11
_atom_site_aniso_U_22
_atom_site_aniso_U_33
_atom_site_aniso_U_23
_atom_site_aniso_U_13
_atom_site_aniso_U_12
O1 0.0217(12) 0.0327(14) 0.0284(13) -0.0021(11) 0.0011(10) -0.0025(10)
C28 0.033(2) 0.039(2) 0.030(2) -0.0040(18) -0.0015(18) 0.0112(18)
C30 0.0215(16) 0.0292(17) 0.034(3) 0.0049(14) 0.008(2) -0.0037(15)
C29 0.0179(16) 0.0277(19) 0.042(2) -0.0004(18) -0.0003(17) -0.0022(14)
C27 0.047(3) 0.063(4) 0.030(3) 0.009(2) 0.019(2) 0.011(3)
O2 0.0389(19) 0.049(2) 0.042(2) -0.0059(17) 0.0073(18) -0.0022(18)
C31 0.038(2) 0.046(3) 0.041(3) 0.000(2) 0.007(2) 0.003(2)
Co1 0.01110(9) 0.01825(10) 0.01162(9) -0.00257(7) 0.00144(7) -0.00218(7)
F1 0.0141(4) 0.0206(4) 0.0137(4) -0.0032(3) 0.0022(3) -0.0034(3)
N1 0.0130(5) 0.0222(6) 0.0158(5) -0.0029(5) 0.0037(4) -0.0022(5)
N2 0.0131(5) 0.0203(6) 0.0152(5) -0.0005(5) 0.0022(4) -0.0018(5)
N3 0.0134(5) 0.0198(6) 0.0163(6) -0.0022(5) 0.0014(4) -0.0043(5)
N4 0.0147(6) 0.0175(6) 0.0198(6) -0.0031(5) -0.0001(5) -0.0012(5)
C1 0.0173(7) 0.0222(7) 0.0143(6) -0.0053(5) 0.0033(5) -0.0039(6)
C2 0.0124(6) 0.0168(6) 0.0178(6) -0.0010(5) 0.0018(5) 0.0005(5)
C3 0.0175(7) 0.0258(8) 0.0243(7) -0.0037(6) 0.0007(6) -0.0046(6)
C4 0.0162(7) 0.0323(9) 0.0364(9) 0.0022(8) 0.0040(7) -0.0085(7)
C5 0.0201(8) 0.0323(9) 0.0335(9) 0.0055(7) 0.0114(7) -0.0014(7)
C6 0.0205(7) 0.0279(8) 0.0208(7) 0.0014(6) 0.0081(6) 0.0009(6)
C7 0.0162(7) 0.0366(9) 0.0233(7) -0.0061(7) 0.0076(6) 0.0017(6)
C8 0.0123(6) 0.0228(8) 0.0284(8) -0.0080(6) 0.0015(6) -0.0017(6)
C9 0.0160(7) 0.0268(9) 0.0477(11) -0.0107(8) 0.0080(7) 0.0000(6)
C10 0.0150(7) 0.0211(8) 0.0593(13) -0.0020(8) 0.0008(8) 0.0017(6)
C11 0.0159(7) 0.0177(7) 0.0432(10) 0.0018(7) -0.0049(7) -0.0035(6)
C12 0.0235(9) 0.0230(9) 0.0549(13) 0.0119(9) -0.0094(9) -0.0045(7)
C13 0.0341(10) 0.0302(10) 0.0380(11) 0.0139(8) -0.0105(8) -0.0108(8)
C14 0.0369(10) 0.0280(9) 0.0252(8) 0.0051(7) -0.0030(7) -0.0121(8)
C15 0.0276(8) 0.0203(7) 0.0214(7) 0.0010(6) -0.0012(6) -0.0052(6)
C16 0.0173(7) 0.0168(7) 0.0251(7) -0.0001(6) -0.0039(6) -0.0047(6)
C17 0.0211(7) 0.0279(8) 0.0180(7) -0.0013(6) 0.0082(6) -0.0071(6)
C18 0.0173(7) 0.0230(7) 0.0167(6) -0.0012(6) 0.0023(5) -0.0072(6)
C19 0.0269(8) 0.0278(8) 0.0178(7) 0.0033(6) 0.0018(6) -0.0097(7)
C20 0.0264(8) 0.0250(8) 0.0230(8) 0.0048(6) -0.0044(6) -0.0065(7)
C21 0.0188(7) 0.0220(8) 0.0244(8) 0.0001(6) -0.0039(6) -0.0026(6)
C22 0.0238(8) 0.0267(9) 0.0338(9) -0.0009(7) -0.0059(7) 0.0034(7)
C23 0.0223(8) 0.0310(9) 0.0418(11) -0.0079(8) 0.0003(7) 0.0079(7)
C24 0.0208(8) 0.0314(9) 0.0300(9) -0.0067(7) 0.0038(7) 0.0021(7)
C25 0.0170(7) 0.0249(8) 0.0217(7) -0.0030(6) 0.0017(6) -0.0004(6)
C26 0.0142(6) 0.0186(7) 0.0195(7) -0.0022(5) -0.0008(5) -0.0030(5)
B1A 0.0224(18) 0.038(2) 0.0242(18) 0.0006(18) 0.0074(14) -0.0060(18)
F2A 0.0409(13) 0.076(2) 0.0257(11) -0.0137(11) 0.0088(9) -0.0153(13)
F3A 0.031(3) 0.054(2) 0.060(3) 0.0019(17) 0.0089(19) 0.0072(16)
F4A 0.032(2) 0.037(2) 0.0317(14) -0.0041(15) 0.0163(15) -0.0149(16)
F5A 0.0385(13) 0.0449(15) 0.0542(15) 0.0145(12) 0.0231(11) -0.0090(11)
B1B 0.022(3) 0.036(3) 0.021(2) -0.003(2) 0.0107(18) -0.008(2)
F2B 0.023(2) 0.057(3) 0.0310(18) -0.0013(18) 0.0102(18) -0.013(2)
F3B 0.067(2) 0.056(2) 0.055(2) 0.0270(19) 0.0367(19) 0.0088(19)
F4B 0.0323(15) 0.0478(19) 0.0453(17) -0.0222(14) 0.0142(12) -0.0121(13)
F5B 0.034(3) 0.048(4) 0.029(2) -0.015(2) 0.021(2) -0.017(2)

loop_
_atom_type_symbol
_atom_type_description
_atom_type_scat_dispersion_real
_atom_type_scat_dispersion_imag
_atom_type_scat_source
C C 0.0033 0.0016 'International Tables Vol C Tables 4.2.6.8 and 6.1.1.4'
H H 0.0000 0.0000 'International Tables Vol C Tables 4.2.6.8 and 6.1.1.4'
B B 0.0013 0.0007 'International Tables Vol C Tables 4.2.6.8 and 6.1.1.4'
Co Co 0.3494 0.9721 'International Tables Vol C Tables 4.2.6.8 and 6.1.1.4'
F F 0.0171 0.0103 'International Tables Vol C Tables 4.2.6.8 and 6.1.1.4'
N N 0.0061 0.0033 'International Tables Vol C Tables 4.2.6.8 and 6.1.1.4'
O O 0.0106 0.0060 'International Tables Vol C Tables 4.2.6.8 and 6.1.1.4'

loop_
_geom_angle_atom_site_label_1
_geom_angle_atom_site_label_2
_geom_angle_atom_site_label_3
_geom_angle
_geom_angle_site_symmetry_1
_geom_angle_site_symmetry_3
C29 O1 C28 110.7(3) . .
O1 C28 H28A 110.2 . .
O1 C28 H28B 110.2 . .
O1 C28 C27 107.7(4) . .
H28A C28 H28B 108.5 . .
C27 C28 H28A 110.2 . .
C27 C28 H28B 110.2 . .
O2 C28 O1 97.5(4) . .
O2 C28 H28A 135.3 . .
O2 C28 H28B 93.1 . .
O2 C28 C27 25.6(3) . .
C31 C28 O1 166.2(8) . .
C31 C28 H28A 76.4 . .
C31 C28 H28B 56.1 . .
C31 C28 C27 80.2(7) . .
C31 C28 O2 84.9(7) . .
H30A C30 H30B 109.5 . .
H30A C30 H30C 109.5 . .
H30B C30 H30C 109.5 . .
C29 C30 H30A 109.5 . .
C29 C30 H30B 109.5 . .
C29 C30 H30C 109.5 . .
O1 C29 C30 108.9(3) . .
O1 C29 H29A 109.9 . .
O1 C29 H29B 109.9 . .
C30 C29 H29A 109.9 . .
C30 C29 H29B 109.9 . .
H29A C29 H29B 108.3 . .
C28 C27 H27A 109.5 . .
C28 C27 H27B 109.5 . .
C28 C27 H27C 109.5 . .
C28 C27 C31 26.9(3) . .
H27A C27 H27B 109.5 . .
H27A C27 H27C 109.5 . .
H27B C27 H27C 109.5 . .
O2 C27 C28 56.8(7) . .
O2 C27 H27A 123.6 . .
O2 C27 H27B 126.9 . .
O2 C27 H27C 52.7 . .
O2 C27 C31 64.5(8) . .
C31 C27 H27A 129.7 . .
C31 C27 H27B 84.5 . .
C31 C27 H27C 110.4 . .
C28 O2 H2 83.5 . .
C28 O2 C31 30.5(3) . .
C27 O2 C28 97.6(8) . .
C27 O2 H2 72.0 . .
C27 O2 C31 90.5(8) . .
C31 O2 H2 109.5 . .
C28 C31 C27 72.9(7) . .
C28 C31 O2 64.6(6) . .
C28 C31 H31A 52.7 . .
C28 C31 H31B 99.6 . .
C28 C31 H31C 150.2 . .
C27 C31 H31A 101.8 . .
C27 C31 H31B 133.3 . .
C27 C31 H31C 90.9 . .
O2 C31 C27 25.0(2) . .
O2 C31 H31A 109.5 . .
O2 C31 H31B 109.5 . .
O2 C31 H31C 109.5 . .
H31A C31 H31B 109.5 . .
H31A C31 H31C 109.5 . .
H31B C31 H31C 109.5 . .
F1 Co1 F1 81.53(4) . 7_666
F1 Co1 N1 171.34(4) . .
F1 Co1 N1 89.83(4) 7_666 .
F1 Co1 N2 172.16(5) 7_666 .
F1 Co1 N2 105.70(5) . .
F1 Co1 N3 93.47(4) 7_666 .
F1 Co1 N3 102.42(4) . .
F1 Co1 N4 100.19(5) . .
F1 Co1 N4 88.34(4) 7_666 .
N1 Co1 N3 78.48(5) . .
N1 Co1 N4 78.93(5) . .
N2 Co1 N1 82.91(5) . .
N2 Co1 N3 87.99(5) . .
N2 Co1 N4 87.37(5) . .
N4 Co1 N3 157.33(5) . .
Co1 F1 Co1 98.47(4) . 7_666
C1 N1 Co1 109.09(9) . .
C7 N1 Co1 106.26(9) . .
C7 N1 C1 113.08(13) . .
C7 N1 C17 111.84(13) . .
C17 N1 Co1 104.70(10) . .
C17 N1 C1 111.35(12) . .
C2 N2 Co1 113.56(10) . .
C2 N2 C6 119.24(14) . .
C6 N2 Co1 127.10(11) . .
C18 N3 Co1 111.94(11) . .
C18 N3 C26 118.83(14) . .
C26 N3 Co1 129.15(11) . .
C8 N4 Co1 112.33(11) . .
C8 N4 C16 119.39(15) . .
C16 N4 Co1 128.14(12) . .
N1 C1 H1A 108.5 . .
N1 C1 H1B 108.5 . .
N1 C1 C2 115.09(12) . .
H1A C1 H1B 107.5 . .
C2 C1 H1A 108.5 . .
C2 C1 H1B 108.5 . .
N2 C2 C1 118.69(13) . .
N2 C2 C3 121.88(15) . .
C3 C2 C1 119.40(14) . .
C2 C3 H3 120.6 . .
C4 C3 C2 118.84(16) . .
C4 C3 H3 120.6 . .
C3 C4 H4 120.4 . .
C3 C4 C5 119.29(16) . .
C5 C4 H4 120.4 . .
C4 C5 H5 120.5 . .
C6 C5 C4 118.93(16) . .
C6 C5 H5 120.5 . .
N2 C6 C5 121.82(16) . .
N2 C6 H6 119.1 . .
C5 C6 H6 119.1 . .
N1 C7 H7A 109.2 . .
N1 C7 H7B 109.2 . .
N1 C7 C8 112.19(13) . .
H7A C7 H7B 107.9 . .
C8 C7 H7A 109.2 . .
C8 C7 H7B 109.2 . .
N4 C8 C7 117.34(15) . .
N4 C8 C9 122.13(18) . .
C9 C8 C7 120.45(16) . .
C8 C9 H9 120.3 . .
C10 C9 C8 119.34(19) . .
C10 C9 H9 120.3 . .
C9 C10 H10 120.1 . .
C9 C10 C11 119.76(17) . .
C11 C10 H10 120.1 . .
C10 C11 C12 123.69(19) . .
C10 C11 C16 118.06(18) . .
C16 C11 C12 118.3(2) . .
C11 C12 H12 119.3 . .
C13 C12 C11 121.47(19) . .
C13 C12 H12 119.3 . .
C12 C13 H13 120.1 . .
C12 C13 C14 119.84(19) . .
C14 C13 H13 120.1 . .
C13 C14 H14 119.6 . .
C15 C14 C13 120.9(2) . .
C15 C14 H14 119.6 . .
C14 C15 H15 120.1 . .
C14 C15 C16 119.89(18) . .
C16 C15 H15 120.1 . .
N4 C16 C11 121.23(17) . .
N4 C16 C15 119.12(15) . .
C11 C16 C15 119.65(17) . .
N1 C17 H17A 109.6 . .
N1 C17 H17B 109.6 . .
N1 C17 C18 110.38(13) . .
H17A C17 H17B 108.1 . .
C18 C17 H17A 109.6 . .
C18 C17 H17B 109.6 . .
N3 C18 C17 116.51(14) . .
N3 C18 C19 122.90(16) . .
C19 C18 C17 120.53(15) . .
C18 C19 H19 120.3 . .
C20 C19 C18 119.41(16) . .
C20 C19 H19 120.3 . .
C19 C20 H20 120.2 . .
C19 C20 C21 119.51(16) . .
C21 C20 H20 120.2 . .
C20 C21 C22 122.95(17) . .
C20 C21 C26 118.05(17) . .
C22 C21 C26 119.00(17) . .
C21 C22 H22 119.6 . .
C23 C22 C21 120.77(18) . .
C23 C22 H22 119.6 . .
C22 C23 H23 120.0 . .
C22 C23 C24 120.00(18) . .
C24 C23 H23 120.0 . .
C23 C24 H24 119.5 . .
C25 C24 C23 120.95(19) . .
C25 C24 H24 119.5 . .
C24 C25 H25 120.1 . .
C24 C25 C26 119.78(16) . .
C26 C25 H25 120.1 . .
N3 C26 C21 121.24(15) . .
N3 C26 C25 119.30(14) . .
C25 C26 C21 119.46(16) . .
F2A B1A F4A 108.5(4) . .
F2A B1A F5A 110.0(3) . .
F3A B1A F2A 111.2(5) . .
F3A B1A F4A 109.2(4) . .
F3A B1A F5A 109.4(4) . .
F5A B1A F4A 108.5(4) . .
F2B B1B F4B 108.9(5) . .
F2B B1B F5B 108.9(5) . .
F3B B1B F2B 109.7(4) . .
F3B B1B F4B 110.0(4) . .
F3B B1B F5B 109.8(6) . .
F4B B1B F5B 109.5(5) . .

loop_
_geom_bond_atom_site_label_1
_geom_bond_atom_site_label_2
_geom_bond_distance
_geom_bond_site_symmetry_2
O1 C28 1.431(6) .
O1 C29 1.416(5) .
C28 H28A 0.9900 .
C28 H28B 0.9900 .
C28 C27 1.528(8) .
C28 O2 1.289(7) .
C28 C31 0.724(6) .
C30 H30A 0.9800 .
C30 H30B 0.9800 .
C30 H30C 0.9800 .
C30 C29 1.496(8) .
C29 H29A 0.9900 .
C29 H29B 0.9900 .
C27 H27A 0.9800 .
C27 H27B 0.9800 .
C27 H27C 0.9800 .
C27 O2 0.666(6) .
C27 C31 1.575(9) .
O2 H2 0.8400 .
O2 C31 1.421(7) .
C31 H31A 0.9800 .
C31 H31B 0.9800 .
C31 H31C 0.9800 .
Co1 F1 2.0773(9) 7_666
Co1 F1 1.9768(9) .
Co1 N1 2.1362(13) .
Co1 N2 2.0979(13) .
Co1 N3 2.1776(14) .
Co1 N4 2.1680(14) .
N1 C1 1.4878(19) .
N1 C7 1.479(2) .
N1 C17 1.482(2) .
N2 C2 1.3451(19) .
N2 C6 1.348(2) .
N3 C18 1.325(2) .
N3 C26 1.376(2) .
N4 C8 1.324(2) .
N4 C16 1.375(2) .
C1 H1A 0.9900 .
C1 H1B 0.9900 .
C1 C2 1.513(2) .
C2 C3 1.393(2) .
C3 H3 0.9500 .
C3 C4 1.382(3) .
C4 H4 0.9500 .
C4 C5 1.392(3) .
C5 H5 0.9500 .
C5 C6 1.386(3) .
C6 H6 0.9500 .
C7 H7A 0.9900 .
C7 H7B 0.9900 .
C7 C8 1.508(3) .
C8 C9 1.416(2) .
C9 H9 0.9500 .
C9 C10 1.369(3) .
C10 H10 0.9500 .
C10 C11 1.406(3) .
C11 C12 1.426(3) .
C11 C16 1.416(2) .
C12 H12 0.9500 .
C12 C13 1.362(4) .
C13 H13 0.9500 .
C13 C14 1.409(3) .
C14 H14 0.9500 .
C14 C15 1.379(2) .
C15 H15 0.9500 .
C15 C16 1.419(3) .
C17 H17A 0.9900 .
C17 H17B 0.9900 .
C17 C18 1.509(2) .
C18 C19 1.412(2) .
C19 H19 0.9500 .
C19 C20 1.365(3) .
C20 H20 0.9500 .
C20 C21 1.413(3) .
C21 C22 1.415(3) .
C21 C26 1.424(2) .
C22 H22 0.9500 .
C22 C23 1.365(3) .
C23 H23 0.9500 .
C23 C24 1.413(3) .
C24 H24 0.9500 .
C24 C25 1.376(2) .
C25 H25 0.9500 .
C25 C26 1.412(2) .
B1A F2A 1.387(5) .
B1A F3A 1.377(5) .
B1A F4A 1.401(6) .
B1A F5A 1.393(5) .
B1B F2B 1.380(6) .
B1B F3B 1.376(6) .
B1B F4B 1.388(6) .
B1B F5B 1.400(7) .

loop_
_geom_torsion_atom_site_label_1
_geom_torsion_atom_site_label_2
_geom_torsion_atom_site_label_3
_geom_torsion_atom_site_label_4
_geom_torsion
O1 C28 C27 O2 69.6(9)
O1 C28 C27 C31 168.4(8)
O1 C28 O2 C27 -115.7(8)
O1 C28 O2 C31 166.4(8)
O1 C28 C31 C27 -126(3)
O1 C28 C31 O2 -101(3)
C28 O1 C29 C30 178.0(3)
C28 C27 O2 C31 29.7(3)
C28 C27 C31 O2 -66.4(9)
C28 O2 C31 C27 104.3(10)
C29 O1 C28 C27 175.8(4)
C29 O1 C28 O2 -160.1(4)
C29 O1 C28 C31 -61(3)
C27 C28 O2 C31 -77.9(10)
C27 C28 C31 O2 25.4(3)
C27 O2 C31 C28 -104.3(10)
O2 C28 C27 C31 98.8(10)
O2 C28 C31 C27 -25.4(3)
O2 C27 C31 C28 66.4(9)
C31 C28 C27 O2 -98.8(10)
C31 C28 O2 C27 77.9(10)
C31 C27 O2 C28 -29.7(3)
Co1 N1 C1 C2 7.62(16)
Co1 N1 C7 C8 -37.84(16)
Co1 N1 C17 C18 45.20(13)
Co1 N2 C2 C1 6.34(17)
Co1 N2 C2 C3 -175.66(12)
Co1 N2 C6 C5 175.10(13)
Co1 N3 C18 C17 3.46(17)
Co1 N3 C18 C19 -179.25(12)
Co1 N3 C26 C21 179.22(11)
Co1 N3 C26 C25 -0.1(2)
Co1 N4 C8 C7 2.57(18)
Co1 N4 C8 C9 -174.15(13)
Co1 N4 C16 C11 171.95(12)
Co1 N4 C16 C15 -8.3(2)
N1 C1 C2 N2 -9.7(2)
N1 C1 C2 C3 172.26(14)
N1 C7 C8 N4 24.6(2)
N1 C7 C8 C9 -158.65(15)
N1 C17 C18 N3 -33.85(19)
N1 C17 C18 C19 148.79(14)
N2 C2 C3 C4 0.0(3)
N3 C18 C19 C20 -0.2(2)
N4 C8 C9 C10 0.9(3)
C1 N1 C7 C8 81.80(16)
C1 N1 C17 C18 -72.55(16)
C1 C2 C3 C4 178.01(16)
C2 N2 C6 C5 -1.0(2)
C2 C3 C4 C5 -0.9(3)
C3 C4 C5 C6 0.9(3)
C4 C5 C6 N2 0.1(3)
C6 N2 C2 C1 -177.07(14)
C6 N2 C2 C3 0.9(2)
C7 N1 C1 C2 -110.38(15)
C7 N1 C17 C18 159.84(13)
C7 C8 C9 C10 -175.76(16)
C8 N4 C16 C11 -3.3(2)
C8 N4 C16 C15 176.41(14)
C8 C9 C10 C11 -2.1(3)
C9 C10 C11 C12 -179.37(17)
C9 C10 C11 C16 0.6(3)
C10 C11 C12 C13 178.67(18)
C10 C11 C16 N4 2.1(2)
C10 C11 C16 C15 -177.64(16)
C11 C12 C13 C14 -0.4(3)
C12 C11 C16 N4 -177.90(15)
C12 C11 C16 C15 2.4(2)
C12 C13 C14 C15 1.2(3)
C13 C14 C15 C16 -0.1(3)
C14 C15 C16 N4 178.59(15)
C14 C15 C16 C11 -1.7(2)
C16 N4 C8 C7 178.57(14)
C16 N4 C8 C9 1.8(2)
C16 C11 C12 C13 -1.3(3)
C17 N1 C1 C2 122.68(14)
C17 N1 C7 C8 -151.52(14)
C17 C18 C19 C20 176.99(15)
C18 N3 C26 C21 2.6(2)
C18 N3 C26 C25 -176.65(14)
C18 C19 C20 C21 1.9(3)
C19 C20 C21 C22 177.89(17)
C19 C20 C21 C26 -1.4(2)
C20 C21 C22 C23 -177.62(18)
C20 C21 C26 N3 -0.9(2)
C20 C21 C26 C25 178.38(15)
C21 C22 C23 C24 -0.9(3)
C22 C21 C26 N3 179.78(15)
C22 C21 C26 C25 -0.9(2)
C22 C23 C24 C25 -0.6(3)
C23 C24 C25 C26 1.3(3)
C24 C25 C26 N3 178.78(15)
C24 C25 C26 C21 -0.5(2)
C26 N3 C18 C17 -179.40(13)
C26 N3 C18 C19 -2.1(2)
C26 C21 C22 C23 1.7(3)
